data_7133084
loop_
_publ_author_name
'Liu, Haoran'
'Jiao, Jiahao'
'Tudi, Abudukadi'
'Liu, Qingyu'
'Yang, Zhihua'
'Pan, Shilie'
'Zhang, Min'

_publ_section_title
;
 CsAlB<sub>3</sub>O<sub>6</sub>Cl: the rational construction of a
 KBBF-type structure with aligned
 <sup>2</sup><sub>&#x221e;</sub>[AlB<sub>3</sub>O<sub>6</sub>Cl] layers
 <i>via</i> introducing unprecedented [AlO<sub>3</sub>Cl] tetrahedra.
;
_journal_issue 51
_journal_name_full 'Chemical communications (Cambridge, England)'
_journal_page_first 6516
_journal_page_last 6519
_journal_paper_doi 10.1039/d4cc01827c
_journal_volume 60
_journal_year 2024
_chemical_formula_moiety 'Al1 B3 Cl1 Cs1 O6'
_chemical_formula_sum 'Al B3 Cl Cs O6'
_chemical_formula_weight 323.77
_chemical_name_common 'Cs Al B O Cl'
_chemical_name_systematic CsAlB3O6Cl
_space_group_crystal_system trigonal
_space_group_IT_number 165
_space_group_name_Hall '-P 3 2"c'
_space_group_name_H-M_alt 'P -3 c 1'
_atom_sites_solution_primary dual
_audit_creation_date 2024-04-10
_audit_creation_method
;
Olex2 1.3
(compiled 2020.11.12 svn.r5f609507 for OlexSys, GUI svn.r6408)
;
_audit_update_record
;
2024-04-12 deposited with the CCDC.	2024-05-20 downloaded from the CCDC.
;
_cell_angle_alpha 90
_cell_angle_beta 90
_cell_angle_gamma 120
_cell_formula_units_Z 4
_cell_length_a 7.0716(4)
_cell_length_b 7.0716(4)
_cell_length_c 18.0458(19)
_cell_measurement_reflns_used 2901
_cell_measurement_temperature 293
_cell_measurement_theta_max 27.42
_cell_measurement_theta_min 2.26
_cell_volume 781.52(10)
_computing_cell_refinement 'SAINT V8.40B (?, 2016)'
_computing_data_reduction 'SAINT V8.40B (?, 2016)'
_computing_molecular_graphics 'Olex2 1.3 (Dolomanov et al., 2009)'
_computing_publication_material 'Olex2 1.3 (Dolomanov et al., 2009)'
_computing_structure_refinement 'XL  (Sheldrick, 2008)'
_computing_structure_solution 'SHELXT 2014/5 (Sheldrick, 2014)'
_diffrn_ambient_temperature 293
_diffrn_measured_fraction_theta_full 1.000
_diffrn_measured_fraction_theta_max 0.998
_diffrn_measurement_device_type 'Bruker D8 venture'
_diffrn_measurement_method '\f and \w scans'
_diffrn_radiation_type MoK\a
_diffrn_radiation_wavelength 0.71073
_diffrn_reflns_av_R_equivalents 0.0447
_diffrn_reflns_av_unetI/netI 0.0404
_diffrn_reflns_Laue_measured_fraction_full 1.000
_diffrn_reflns_Laue_measured_fraction_max 0.998
_diffrn_reflns_limit_h_max 9
_diffrn_reflns_limit_h_min -9
_diffrn_reflns_limit_k_max 8
_diffrn_reflns_limit_k_min -9
_diffrn_reflns_limit_l_max 23
_diffrn_reflns_limit_l_min -23
_diffrn_reflns_number 3595
_diffrn_reflns_point_group_measured_fraction_full 1.000
_diffrn_reflns_point_group_measured_fraction_max 0.998
_diffrn_reflns_theta_full 25.242
_diffrn_reflns_theta_max 27.451
_diffrn_reflns_theta_min 2.257
_diffrn_source_current 1.4
_diffrn_source_power 0.07
_diffrn_source_voltage 50.0
_diffrn_standards_number 0
_exptl_absorpt_coefficient_mu 5.170
_exptl_absorpt_correction_T_max 0.7456
_exptl_absorpt_correction_T_min 0.5025
_exptl_absorpt_correction_type multi-scan
_exptl_absorpt_process_details
;
SADABS-2016/2 (Bruker,2016/2) was used for absorption correction.
wR2(int) was 0.1266 before and 0.0711 after correction.
The Ratio of minimum to maximum transmission is 0.6740.
The \l/2 correction factor is Not present.
;
_exptl_crystal_colour 'clear light colourless'
_exptl_crystal_colour_lustre clear
_exptl_crystal_colour_modifier light
_exptl_crystal_colour_primary colourless
_exptl_crystal_density_diffrn 2.752
_exptl_crystal_description plate
_exptl_crystal_F_000 592
_exptl_crystal_size_max 0.252
_exptl_crystal_size_mid 0.172
_exptl_crystal_size_min 0.08
_refine_diff_density_max 0.577
_refine_diff_density_min -0.439
_refine_diff_density_rms 0.107
_refine_ls_extinction_method none
_refine_ls_goodness_of_fit_ref 1.252
_refine_ls_hydrogen_treatment undef
_refine_ls_matrix_type full
_refine_ls_number_parameters 45
_refine_ls_number_reflns 606
_refine_ls_number_restraints 0
_refine_ls_restrained_S_all 1.252
_refine_ls_R_factor_all 0.0399
_refine_ls_R_factor_gt 0.0317
_refine_ls_shift/su_max 0.000
_refine_ls_shift/su_mean 0.000
_refine_ls_structure_factor_coef Fsqd
_refine_ls_weighting_details 'w=1/[\s^2^(Fo^2^)+2.1955P] where P=(Fo^2^+2Fc^2^)/3'
_refine_ls_weighting_scheme calc
_refine_ls_wR_factor_gt 0.0771
_refine_ls_wR_factor_ref 0.0802
_reflns_Friedel_coverage 0.000
_reflns_number_gt 510
_reflns_number_total 606
_reflns_threshold_expression 'I > 2\s(I)'
_cod_data_source_file d4cc01827c2.cif
_cod_data_source_block 88888
_cod_depositor_comments 'Adding full bibliography for 7133084.cif.'
_cod_original_cell_volume 781.52(12)
_cod_database_code 7133084
_shelx_shelxl_version_number 2016/6
_shelx_space_group_comment
;
The symmetry employed for this shelxl refinement is uniquely defined
by the following loop, which should always be used as a source of
symmetry information in preference to the above space-group names.
They are only intended as comments.
;
_shelx_estimated_absorpt_t_max 0.682
_shelx_estimated_absorpt_t_min 0.356
_olex2_refinement_description
;
1. Others
 Fixed Sof: Cs2(0.16667)
;
_olex2_submission_special_instructions 'No special instructions were received'

loop_
_space_group_symop_operation_xyz
'x, y, z'
'-y, x-y, z'
'-x+y, -x, z'
'y, x, -z+1/2'
'x-y, -y, -z+1/2'
'-x, -x+y, -z+1/2'
'-x, -y, -z'
'y, -x+y, -z'
'x-y, x, -z'
'-y, -x, z-1/2'
'-x+y, y, z-1/2'
'x, x-y, z-1/2'

loop_
_atom_site_label
_atom_site_type_symbol
_atom_site_fract_x
_atom_site_fract_y
_atom_site_fract_z
_atom_site_U_iso_or_equiv
_atom_site_adp_type
_atom_site_occupancy
_atom_site_site_symmetry_order
_atom_site_calc_flag
_atom_site_refinement_flags_posn
_atom_site_refinement_flags_adp
_atom_site_refinement_flags_occupancy
_atom_site_disorder_assembly
_atom_site_disorder_group
Cs1 Cs 0.000000 0.000000 0.250000 0.0253(2) Uani 1 6 d S T P . .
Cs2 Cs 0.053(4) 0.048(5) 0.4833(2) 0.088(2) Uani 0.1667 1 d . . P . .
Cl1 Cl 0.666667 0.333333 0.48881(13) 0.0785(9) Uani 1 3 d S T P . .
Al1 Al 0.666667 0.333333 0.36965(11) 0.0208(4) Uani 1 3 d S T P . .
O1 O 0.2753(5) 0.4500(5) 0.33861(17) 0.0270(7) Uani 1 1 d . . . . .
O2 O 0.6509(4) 0.5572(5) 0.34141(19) 0.0336(7) Uani 1 1 d . . . . .
B1 B 0.4941(7) 0.6090(8) 0.3396(3) 0.0237(9) Uani 1 1 d . . . . .

loop_
_atom_site_aniso_label
_atom_site_aniso_U_11
_atom_site_aniso_U_22
_atom_site_aniso_U_33
_atom_site_aniso_U_23
_atom_site_aniso_U_13
_atom_site_aniso_U_12
Cs1 0.0181(2) 0.0181(2) 0.0397(4) 0.000 0.000 0.00904(11)
Cs2 0.092(10) 0.070(8) 0.109(3) 0.026(6) 0.043(6) 0.045(3)
Cl1 0.1007(15) 0.1007(15) 0.0340(12) 0.000 0.000 0.0504(8)
Al1 0.0139(5) 0.0139(5) 0.0348(10) 0.000 0.000 0.0069(3)
O1 0.0158(13) 0.0142(13) 0.0507(18) -0.0021(12) -0.0001(12) 0.0072(11)
O2 0.0160(14) 0.0140(14) 0.073(2) 0.0041(14) 0.0026(14) 0.0093(12)
B1 0.015(2) 0.020(2) 0.037(3) 0.0015(18) 0.0014(16) 0.0098(18)

loop_
_atom_type_symbol
_atom_type_description
_atom_type_scat_dispersion_real
_atom_type_scat_dispersion_imag
_atom_type_scat_source
Al Al 0.0645 0.0514 'International Tables Vol C Tables 4.2.6.8 and 6.1.1.4'
B B 0.0013 0.0007 'International Tables Vol C Tables 4.2.6.8 and 6.1.1.4'
Cl Cl 0.1484 0.1585 'International Tables Vol C Tables 4.2.6.8 and 6.1.1.4'
Cs Cs -0.3680 2.1192 'International Tables Vol C Tables 4.2.6.8 and 6.1.1.4'
O O 0.0106 0.0060 'International Tables Vol C Tables 4.2.6.8 and 6.1.1.4'

loop_
_geom_angle_atom_site_label_1
_geom_angle_atom_site_label_2
_geom_angle_atom_site_label_3
_geom_angle
_geom_angle_site_symmetry_1
_geom_angle_site_symmetry_3
_geom_angle_publ_flag
O1 Cs1 O1 97.29(7) 5 6 ?
O1 Cs1 O1 167.25(10) 4 2 ?
O1 Cs1 O1 73.75(11) 4 . ?
O1 Cs1 O1 97.29(7) 5 4 ?
O1 Cs1 O1 167.25(10) 5 . ?
O1 Cs1 O1 97.29(7) 6 4 ?
O1 Cs1 O1 73.75(11) 6 2 ?
O1 Cs1 O1 73.75(11) 5 3 ?
O1 Cs1 O1 97.29(7) 3 2 ?
O1 Cs1 O1 167.25(10) 6 3 ?
O1 Cs1 O1 92.91(10) 6 . ?
O1 Cs1 O1 92.91(10) 4 3 ?
O1 Cs1 O1 97.29(7) 3 . ?
O1 Cs1 O1 92.91(10) 5 2 ?
O1 Cs1 O1 97.29(7) 2 . ?
O1 Cs1 O2 119.17(8) 3 3_565 ?
O1 Cs1 O2 119.17(8) 6 6_655 ?
O1 Cs1 O2 150.45(7) 5 3_565 ?
O1 Cs1 O2 42.07(7) . 3_565 ?
O1 Cs1 O2 119.17(8) 2 2_655 ?
O1 Cs1 O2 107.74(7) 6 1_445 ?
O1 Cs1 O2 107.74(7) 4 3_565 ?
O1 Cs1 O2 60.45(7) 3 1_445 ?
O1 Cs1 O2 150.45(7) 2 6_655 ?
O1 Cs1 O2 119.17(8) . 1_445 ?
O1 Cs1 O2 60.45(7) . 2_655 ?
O1 Cs1 O2 42.07(7) 6 5_565 ?
O1 Cs1 O2 64.74(8) 6 3_565 ?
O1 Cs1 O2 150.45(7) 3 5_565 ?
O1 Cs1 O2 64.74(8) . 5_565 ?
O1 Cs1 O2 60.45(7) 2 3_565 ?
O1 Cs1 O2 42.07(7) 5 4_445 ?
O1 Cs1 O2 64.74(8) 5 1_445 ?
O1 Cs1 O2 60.45(7) 6 4_445 ?
O1 Cs1 O2 150.45(7) 4 1_445 ?
O1 Cs1 O2 119.17(8) 4 4_445 ?
O1 Cs1 O2 42.07(7) 2 1_445 ?
O1 Cs1 O2 107.74(7) 3 4_445 ?
O1 Cs1 O2 119.17(8) 5 5_565 ?
O1 Cs1 O2 64.74(8) 2 4_445 ?
O1 Cs1 O2 60.45(7) 4 5_565 ?
O1 Cs1 O2 150.46(7) . 4_445 ?
O1 Cs1 O2 107.74(7) 2 5_565 ?
O1 Cs1 O2 107.74(7) 5 2_655 ?
O1 Cs1 O2 60.45(7) 5 6_655 ?
O1 Cs1 O2 150.45(7) 6 2_655 ?
O1 Cs1 O2 64.74(8) 3 6_655 ?
O1 Cs1 O2 64.74(8) 4 2_655 ?
O1 Cs1 O2 107.74(7) . 6_655 ?
O1 Cs1 O2 42.07(7) 3 2_655 ?
O1 Cs1 O2 42.07(7) 4 6_655 ?
O2 Cs1 O2 97.19(8) 4_445 5_565 ?
O2 Cs1 O2 97.19(8) 2_655 1_445 ?
O2 Cs1 O2 97.19(8) 5_565 6_655 ?
O2 Cs1 O2 109.81(10) 2_655 5_565 ?
O2 Cs1 O2 63.91(11) 2_655 6_655 ?
O2 Cs1 O2 63.91(11) 3_565 5_565 ?
O2 Cs1 O2 63.91(11) 4_445 1_445 ?
O2 Cs1 O2 148.25(10) 1_445 5_565 ?
O2 Cs1 O2 97.19(8) 4_445 6_655 ?
O2 Cs1 O2 148.25(10) 4_445 2_655 ?
O2 Cs1 O2 148.25(10) 3_565 6_655 ?
O2 Cs1 O2 109.81(10) 4_445 3_565 ?
O2 Cs1 O2 97.19(8) 3_565 1_445 ?
O2 Cs1 O2 97.19(8) 2_655 3_565 ?
O2 Cs1 O2 109.81(10) 1_445 6_655 ?
Cs2 Cs2 Cs2 63.7(5) 2 9_556 ?
Cs2 Cs2 Cs2 41.5(5) 8_556 7_556 ?
Cs2 Cs2 Cs2 48.5(5) 3 7_556 ?
Cs2 Cs2 Cs2 90.00(7) 3 9_556 ?
Cs2 Cs2 Cs2 48.5(5) 2 7_556 ?
Cs2 Cs2 Cs2 90.00(4) 2 8_556 ?
Cs2 Cs2 Cs2 41.5(5) 9_556 7_556 ?
Cs2 Cs2 Cs2 63.7(5) 3 8_556 ?
Cs2 Cs2 Cs2 52.6(9) 9_556 8_556 ?
Cs2 Cs2 Cs2 60.001(14) 2 3 ?
Cs2 Cs2 Cl1 82(7) 7_556 1_455 ?
Cs2 Cs2 Cl1 169(7) 3 7_666 ?
Cs2 Cs2 Cl1 119(9) 2 7_656 ?
Cs2 Cs2 Cl1 60.0(19) 9_556 1_455 ?
Cs2 Cs2 Cl1 111(2) 8_556 7_666 ?
Cs2 Cs2 Cl1 57(3) 8_556 7_656 ?
Cs2 Cs2 Cl1 109(2) 9_556 7_656 ?
Cs2 Cs2 Cl1 85(7) 7_556 7_656 ?
Cs2 Cs2 Cl1 80(5) 9_556 7_666 ?
Cs2 Cs2 Cl1 110(9) 3 1_455 ?
Cs2 Cs2 Cl1 121(5) 7_556 7_666 ?
Cs2 Cs2 Cl1 90(5) 8_556 . ?
Cs2 Cs2 Cl1 60(9) 3 7_656 ?
Cs2 Cs2 Cl1 131(5) 7_556 . ?
Cs2 Cs2 Cl1 112(3) 8_556 1_455 ?
Cs2 Cs2 Cl1 112(10) 2 7_666 ?
Cs2 Cs2 Cl1 50(9) 2 1_455 ?
Cs2 Cs2 Cl1 122(10) 3 . ?
Cs2 Cs2 Cl1 114(3) 9_556 . ?
Cs2 Cs2 Cl1 177(8) 2 . ?
Cs2 Cs2 O1 133.35(15) 3 . ?
Cs2 Cs2 O1 159(5) 8_556 . ?
Cs2 Cs2 O1 109(6) 2 . ?
Cs2 Cs2 O1 128(5) 9_556 . ?
Cs2 Cs2 O1 157(7) 7_556 . ?
Cs2 Cs2 O2 158(4) 8_556 3_565 ?
Cs2 Cs2 O2 119(4) 8_556 2_655 ?
Cs2 Cs2 O2 116(6) 3 3_565 ?
Cs2 Cs2 O2 120(6) 7_556 3_565 ?
Cs2 Cs2 O2 73(7) 2 3_565 ?
Cs2 Cs2 O2 144(7) 7_556 2_655 ?
Cs2 Cs2 O2 106(3) 9_556 3_565 ?
Cs2 Cs2 O2 98(7) 3 2_655 ?
Cs2 Cs2 O2 132(3) 2 2_655 ?
Cs2 Cs2 O2 164(2) 9_556 2_655 ?
Cl1 Cs2 Cl1 65.43(11) . 7_666 ?
Cl1 Cs2 Cl1 62.7(8) . 7_656 ?
Cl1 Cs2 Cl1 61.9(8) 7_666 1_455 ?
Cl1 Cs2 Cl1 166.95(12) 7_656 1_455 ?
Cl1 Cs2 Cl1 127.2(9) . 1_455 ?
Cl1 Cs2 Cl1 126.2(7) 7_666 7_656 ?
Cl1 Cs2 O2 106.4(3) . 3_565 ?
O1 Cs2 Cl1 70.34(15) . . ?
O1 Cs2 Cl1 54.5(4) . 7_666 ?
O1 Cs2 Cl1 76.5(9) . 1_455 ?
O1 Cs2 Cl1 116.4(9) . 7_656 ?
O1 Cs2 O2 53.73(14) . 2_655 ?
O1 Cs2 O2 36.8(3) . 3_565 ?
O2 Cs2 Cl1 65.0(7) 3_565 7_666 ?
O2 Cs2 Cl1 49.8(4) 2_655 . ?
O2 Cs2 Cl1 93.10(13) 2_655 7_666 ?
O2 Cs2 Cl1 46.2(6) 3_565 1_455 ?
O2 Cs2 Cl1 128.9(8) 2_655 1_455 ?
O2 Cs2 Cl1 144.1(7) 3_565 7_656 ?
O2 Cs2 Cl1 63.4(8) 2_655 7_656 ?
O2 Cs2 O2 83.30(18) 2_655 3_565 ?
Cs2 Cl1 Cs2 9.0(4) . 9_556 ?
Cs2 Cl1 Cs2 119.931(9) 2_655 3_665 ?
Cs2 Cl1 Cs2 119.931(7) 2_655 . ?
Cs2 Cl1 Cs2 118.52(6) 7_656 9_556 ?
Cs2 Cl1 Cs2 121.8(8) 8_556 1_655 ?
Cs2 Cl1 Cs2 122.6(8) 2_655 9_556 ?
Cs2 Cl1 Cs2 129.84(18) 9_556 1_655 ?
Cs2 Cl1 Cs2 8.1(7) 8_556 9_556 ?
Cs2 Cl1 Cs2 118.1(8) 9_656 3 ?
Cs2 Cl1 Cs2 117.3(8) 2_655 8_666 ?
Cs2 Cl1 Cs2 129.84(18) 8_666 3 ?
Cs2 Cl1 Cs2 127.2(9) . 1_655 ?
Cs2 Cl1 Cs2 13.05(12) 7_656 1_655 ?
Cs2 Cl1 Cs2 119.931(7) 3_665 . ?
Cs2 Cl1 Cs2 127.2(9) 3_665 3 ?
Cs2 Cl1 Cs2 10.55(12) 2_655 9_656 ?
Cs2 Cl1 Cs2 121.8(8) 7_666 3 ?
Cs2 Cl1 Cs2 9.0(4) 3_665 8_666 ?
Cs2 Cl1 Cs2 119.943(8) 1_655 3 ?
Cs2 Cl1 Cs2 110.5(7) 9_656 8_666 ?
Cs2 Cl1 Cs2 8.1(7) 7_666 8_666 ?
Cs2 Cl1 Cs2 122.6(8) . 8_666 ?
Cs2 Cl1 Cs2 114.57(10) 3_665 9_656 ?
Cs2 Cl1 Cs2 126.2(7) 8_556 8_666 ?
Cs2 Cl1 Cs2 125.29(10) . 9_656 ?
Cs2 Cl1 Cs2 118.52(6) 7_656 8_666 ?
Cs2 Cl1 Cs2 114.57(12) 2_655 8_556 ?
Cs2 Cl1 Cs2 117.3(8) 3_665 9_556 ?
Cs2 Cl1 Cs2 125.29(10) 3_665 8_556 ?
Cs2 Cl1 Cs2 126.2(7) 9_656 9_556 ?
Cs2 Cl1 Cs2 10.55(12) . 8_556 ?
Cs2 Cl1 Cs2 110.5(7) 7_666 9_556 ?
Cs2 Cl1 Cs2 118.30(4) 9_656 8_556 ?
Cs2 Cl1 Cs2 118.52(5) 8_666 9_556 ?
Cs2 Cl1 Cs2 125.29(10) 2_655 7_666 ?
Cs2 Cl1 Cs2 112.7(9) 3_665 1_655 ?
Cs2 Cl1 Cs2 10.55(12) 3_665 7_666 ?
Cs2 Cl1 Cs2 9.1(3) 9_656 1_655 ?
Cs2 Cl1 Cs2 114.57(11) . 7_666 ?
Cs2 Cl1 Cs2 118.1(8) 7_666 1_655 ?
Cs2 Cl1 Cs2 118.30(4) 9_656 7_666 ?
Cs2 Cl1 Cs2 110.02(17) 8_666 1_655 ?
Cs2 Cl1 Cs2 118.30(4) 8_556 7_666 ?
Cs2 Cl1 Cs2 112.7(9) 2_655 3 ?
Cs2 Cl1 Cs2 9.0(4) 2_655 7_656 ?
Cs2 Cl1 Cs2 7.3(9) . 3 ?
Cs2 Cl1 Cs2 122.6(8) 3_665 7_656 ?
Cs2 Cl1 Cs2 9.1(3) 8_556 3 ?
Cs2 Cl1 Cs2 117.3(8) . 7_656 ?
Cs2 Cl1 Cs2 110.02(18) 7_656 3 ?
Cs2 Cl1 Cs2 8.1(7) 9_656 7_656 ?
Cs2 Cl1 Cs2 13.05(12) 9_556 3 ?
Cs2 Cl1 Cs2 110.5(7) 8_556 7_656 ?
Cs2 Cl1 Cs2 126.2(7) 7_666 7_656 ?
Cs2 Cl1 Cs2 7.3(9) 2_655 1_655 ?
Al1 Cl1 Cs2 88.62(7) . 3 ?
Al1 Cl1 Cs2 88.49(8) . . ?
Al1 Cl1 Cs2 88.49(7) . 2_655 ?
Al1 Cl1 Cs2 97.55(11) . 8_556 ?
Al1 Cl1 Cs2 97.55(9) . 9_656 ?
Al1 Cl1 Cs2 88.63(7) . 1_655 ?
Al1 Cl1 Cs2 97.05(12) . 7_656 ?
Al1 Cl1 Cs2 88.49(8) . 3_665 ?
Al1 Cl1 Cs2 97.55(10) . 7_666 ?
Al1 Cl1 Cs2 97.05(13) . 9_556 ?
Al1 Cl1 Cs2 97.05(14) . 8_666 ?
Cs2 Al1 Cs2 99.0(2) 2_655 3_665 ?
Cs2 Al1 Cs2 99.0(2) 3_665 . ?
Cs2 Al1 Cs2 99.0(2) 2_655 . ?
Cl1 Al1 Cs2 61.40(19) . 3_665 ?
Cl1 Al1 Cs2 61.40(18) . 2_655 ?
Cl1 Al1 Cs2 61.40(19) . . ?
O2 Al1 Cs2 93.4(7) 3_665 3_665 ?
O2 Al1 Cs2 93.4(7) . . ?
O2 Al1 Cs2 57.4(3) 2_655 . ?
O2 Al1 Cs2 155.0(7) 2_655 3_665 ?
O2 Al1 Cs2 57.4(3) . 3_665 ?
O2 Al1 Cs2 57.4(3) 3_665 2_655 ?
O2 Al1 Cs2 93.4(7) 2_655 2_655 ?
O2 Al1 Cs2 155.0(7) . 2_655 ?
O2 Al1 Cs2 155.0(7) 3_665 . ?
O2 Al1 Cl1 107.25(13) 3_665 . ?
O2 Al1 Cl1 107.25(13) 2_655 . ?
O2 Al1 Cl1 107.25(13) . . ?
O2 Al1 O2 111.60(12) 2_655 . ?
O2 Al1 O2 111.60(12) 3_665 . ?
O2 Al1 O2 111.60(12) 3_665 2_655 ?
Cs1 O1 Cs2 76.6(3) . . ?
B1 O1 Cs1 96.5(2) 3_565 . ?
B1 O1 Cs1 133.6(3) . . ?
B1 O1 Cs2 120.2(5) . . ?
B1 O1 Cs2 96.9(9) 3_565 . ?
B1 O1 B1 120.9(4) 3_565 . ?
Cs1 O2 Cs2 72.8(6) 1_665 2_665 ?
Cs1 O2 Cs2 74.6(4) 1_665 3_665 ?
Cs2 O2 Cs2 9.3(3) 3_665 2_665 ?
Al1 O2 Cs1 131.30(13) . 1_665 ?
Al1 O2 Cs2 99.3(2) . 3_665 ?
Al1 O2 Cs2 107.5(5) . 2_665 ?
B1 O2 Cs1 93.3(3) . 1_665 ?
B1 O2 Cs2 98.1(7) . 3_665 ?
B1 O2 Cs2 89.1(3) . 2_665 ?
B1 O2 Al1 135.0(3) . . ?
O1 B1 Cs1 152.6(3) . 1_665 ?
O1 B1 Cs1 61.4(2) 2_665 1_665 ?
O1 B1 O1 119.1(4) 2_665 . ?
O2 B1 Cs1 65.2(2) . 1_665 ?
O2 B1 O1 119.4(4) . 2_665 ?
O2 B1 O1 121.5(4) . . ?

loop_
_geom_bond_atom_site_label_1
_geom_bond_atom_site_label_2
_geom_bond_distance
_geom_bond_site_symmetry_2
_geom_bond_publ_flag
Cs1 O1 3.206(3) 5 ?
Cs1 O1 3.206(3) 2 ?
Cs1 O1 3.206(3) 3 ?
Cs1 O1 3.206(3) 6 ?
Cs1 O1 3.206(3) 4 ?
Cs1 O1 3.206(3) . ?
Cs1 O2 3.300(3) 4_445 ?
Cs1 O2 3.300(3) 6_655 ?
Cs1 O2 3.300(3) 5_565 ?
Cs1 O2 3.300(3) 3_565 ?
Cs1 O2 3.300(3) 1_445 ?
Cs1 O2 3.300(3) 2_655 ?
Cs2 Cs2 0.621(9) 2 ?
Cs2 Cs2 0.701(7) 9_556 ?
Cs2 Cs2 0.936(9) 7_556 ?
Cs2 Cs2 0.621(10) 3 ?
Cs2 Cs2 0.701(7) 8_556 ?
Cs2 Cl1 3.76(3) . ?
Cs2 Cl1 4.10(6) 7_656 ?
Cs2 Cl1 3.83(3) 7_666 ?
Cs2 Cl1 4.13(6) 1_455 ?
Cs2 O1 3.592(19) . ?
Cs2 O2 3.79(4) 3_565 ?
Cs2 O2 3.66(3) 2_655 ?
Cl1 Al1 2.150(3) . ?
Al1 O2 1.719(3) 2_655 ?
Al1 O2 1.719(3) . ?
Al1 O2 1.719(3) 3_665 ?
O1 B1 1.376(6) 3_565 ?
O1 B1 1.385(5) . ?
O2 B1 1.331(5) . ?

loop_
_geom_torsion_atom_site_label_1
_geom_torsion_atom_site_label_2
_geom_torsion_atom_site_label_3
_geom_torsion_atom_site_label_4
_geom_torsion
_geom_torsion_site_symmetry_1
_geom_torsion_site_symmetry_2
_geom_torsion_site_symmetry_3
_geom_torsion_site_symmetry_4
_geom_torsion_publ_flag
Cs1 O1 B1 Cs1 52.9(8) . . . 1_665 ?
Cs1 O1 B1 O1 136.1(3) . . . 2_665 ?
Cs1 O1 B1 O2 -43.7(6) . . . . ?
Cs1 O2 B1 O1 149.8(4) 1_665 . . . ?
Cs1 O2 B1 O1 -30.1(4) 1_665 . . 2_665 ?
Cs2 Al1 O2 Cs1 77.6(7) 3_665 . . 1_665 ?
Cs2 Al1 O2 Cs1 56.4(5) 2_655 . . 1_665 ?
Cs2 Al1 O2 Cs1 176.15(19) . . . 1_665 ?
Cs2 Al1 O2 Cs2 94.0(4) . . . 2_665 ?
Cs2 Al1 O2 Cs2 98.5(7) . . . 3_665 ?
Cs2 Al1 O2 Cs2 -21.2(10) 2_655 . . 3_665 ?
Cs2 Al1 O2 Cs2 -25.8(4) 2_655 . . 2_665 ?
Cs2 Al1 O2 Cs2 -4.6(10) 3_665 . . 2_665 ?
Cs2 Al1 O2 B1 -132.7(5) 2_655 . . . ?
Cs2 Al1 O2 B1 -111.5(9) 3_665 . . . ?
Cs2 Al1 O2 B1 -13.0(5) . . . . ?
Cs2 O1 B1 Cs1 153.5(10) . . . 1_665 ?
Cs2 O1 B1 O1 -123.2(9) . . . 2_665 ?
Cs2 O1 B1 O2 56.9(10) . . . . ?
Cs2 O2 B1 Cs1 72.7(6) 2_665 . . 1_665 ?
Cs2 O2 B1 Cs1 74.9(4) 3_665 . . 1_665 ?
Cs2 O2 B1 O1 -137.5(7) 2_665 . . . ?
Cs2 O2 B1 O1 44.8(6) 3_665 . . 2_665 ?
Cs2 O2 B1 O1 -135.3(6) 3_665 . . . ?
Cs2 O2 B1 O1 42.6(7) 2_665 . . 2_665 ?
Cl1 Al1 O2 Cs1 115.08(17) . . . 1_665 ?
Cl1 Al1 O2 Cs2 32.9(4) . . . 2_665 ?
Cl1 Al1 O2 Cs2 37.5(7) . . . 3_665 ?
Cl1 Al1 O2 B1 -74.1(5) . . . . ?
Al1 O2 B1 Cs1 -173.1(4) . . . 1_665 ?
Al1 O2 B1 O1 156.8(3) . . . 2_665 ?
Al1 O2 B1 O1 -23.3(7) . . . . ?
O2 Al1 O2 Cs1 -127.73(5) 2_655 . . 1_665 ?
O2 Al1 O2 Cs1 -2.1(3) 3_665 . . 1_665 ?
O2 Al1 O2 Cs2 154.6(7) 2_655 . . 3_665 ?
O2 Al1 O2 Cs2 -79.7(7) 3_665 . . 3_665 ?
O2 Al1 O2 Cs2 150.1(4) 2_655 . . 2_665 ?
O2 Al1 O2 Cs2 -84.3(4) 3_665 . . 2_665 ?
O2 Al1 O2 B1 168.7(4) 3_665 . . . ?
O2 Al1 O2 B1 43.1(6) 2_655 . . . ?
B1 O1 B1 Cs1 -85.8(8) 3_565 . . 1_665 ?
B1 O1 B1 O1 -2.6(8) 3_565 . . 2_665 ?
B1 O1 B1 O2 177.5(2) 3_565 . . . ?
